data_4111196
loop_
_publ_author_name
'William J. Evans'
'Timothy M. Champagne'
'Joseph W. Ziller'
'Nikolas Kaltsoyannis'

_publ_section_title
;
 Planar Trimethylenemethane Dianion Chemistry of Lanthanide Metallocenes:
 Synthesis, Structure, Density Functional Theory Analysis, and Reactivity
 of [(C5Me5)2Ln]2[\m-\h3:\h3-C(CH2)3] Complexes
;
_journal_name_full 'Journal of the American Chemical Society'
_journal_page_first 16178
_journal_page_last 16189
_journal_paper_doi 10.1021/ja0645988
_journal_volume 128
_journal_year 2006
_chemical_formula_sum 'C51 H80 Pr2'
_chemical_formula_weight 974.97
_chemical_name_systematic
; 
 ? 
;
_space_group_IT_number 2
_symmetry_cell_setting triclinic
_symmetry_space_group_name_Hall '-P 1'
_symmetry_space_group_name_H-M 'P -1'
_atom_sites_solution_hydrogens geom
_atom_sites_solution_primary direct
_atom_sites_solution_secondary difmap
_audit_creation_method SHELXTL
_cell_angle_alpha 100.103(3)
_cell_angle_beta 103.126(3)
_cell_angle_gamma 92.613(3)
_cell_formula_units_Z 4
_cell_length_a 16.585(3)
_cell_length_b 16.933(3)
_cell_length_c 17.790(3)
_cell_measurement_temperature 168(2)
_cell_volume 4771.0(15)
_computing_cell_refinement 'Bruker SMART/SAINT'
_computing_data_collection 'Bruker SMART'
_computing_data_reduction 'Bruker SAINT'
_computing_molecular_graphics 'Bruker SHELXTL'
_computing_publication_material 'Bruker SHELXTL'
_computing_structure_refinement 'Bruker SHELXTL'
_computing_structure_solution 'Bruker SHELXTL'
_diffrn_ambient_temperature 168(2)
_diffrn_measured_fraction_theta_full 0.999
_diffrn_measured_fraction_theta_max 0.999
_diffrn_measurement_device_type 'CCD area detector'
_diffrn_measurement_method 'phi and omega scans'
_diffrn_radiation_monochromator graphite
_diffrn_radiation_source 'normal-focus sealed tube'
_diffrn_radiation_type MoK\a
_diffrn_radiation_wavelength 0.71073
_diffrn_reflns_av_R_equivalents 0.0618
_diffrn_reflns_av_sigmaI/netI 0.0895
_diffrn_reflns_limit_h_max 19
_diffrn_reflns_limit_h_min -19
_diffrn_reflns_limit_k_max 19
_diffrn_reflns_limit_k_min -19
_diffrn_reflns_limit_l_max 20
_diffrn_reflns_limit_l_min -20
_diffrn_reflns_number 40897
_diffrn_reflns_theta_full 24.71
_diffrn_reflns_theta_max 24.71
_diffrn_reflns_theta_min 1.20
_diffrn_standards_decay_% '< 1.0'
_diffrn_standards_interval_count 'initial 50 frames recollected'
_diffrn_standards_number '50 frames'
_exptl_absorpt_coefficient_mu 2.049
_exptl_absorpt_correction_T_max 0.9045
_exptl_absorpt_correction_T_min 0.5601
_exptl_absorpt_correction_type multi-scan
_exptl_absorpt_process_details 'Bruker SADABS'
_exptl_crystal_colour yellow
_exptl_crystal_density_diffrn 1.357
_exptl_crystal_density_meas ?
_exptl_crystal_description plate
_exptl_crystal_F_000 2016
_exptl_crystal_size_max 0.32
_exptl_crystal_size_mid 0.17
_exptl_crystal_size_min 0.05
_refine_diff_density_max 1.255
_refine_diff_density_min -1.246
_refine_diff_density_rms 0.146
_refine_ls_extinction_method none
_refine_ls_goodness_of_fit_ref 1.035
_refine_ls_hydrogen_treatment constr
_refine_ls_matrix_type full
_refine_ls_number_parameters 921
_refine_ls_number_reflns 16241
_refine_ls_number_restraints 12
_refine_ls_restrained_S_all 1.035
_refine_ls_R_factor_all 0.0986
_refine_ls_R_factor_gt 0.0459
_refine_ls_shift/su_max 0.001
_refine_ls_shift/su_mean 0.000
_refine_ls_structure_factor_coef Fsqd
_refine_ls_weighting_details 'calc w=1/[\s^2^(Fo^2^)+(0.0296P)^2^+20.3341P] where P=(Fo^2^+2Fc^2^)/3'
_refine_ls_weighting_scheme calc
_refine_ls_wR_factor_gt 0.0920
_refine_ls_wR_factor_ref 0.1114
_reflns_number_gt 10364
_reflns_number_total 16241
_reflns_threshold_expression >2sigma(I)
_cod_data_source_file ja0645988si20060706_023754_2.cif
_cod_data_source_block tmc34
_cod_depositor_comments
;
The following automatic conversions were performed:

'_exptl_crystal_density_meas' value 'n/a' was changed to '?' - the
value is perceived as not measured.

Automatic conversion script
Id: cif_fix_values 3008 2015-01-20 13:52:24Z robertas 
;
_cod_original_cell_volume 4771.1(15)
_cod_database_code 4111196

loop_
_symmetry_equiv_pos_as_xyz
'x, y, z'
'-x, -y, -z'

loop_
_atom_site_label
_atom_site_type_symbol
_atom_site_fract_x
_atom_site_fract_y
_atom_site_fract_z
_atom_site_U_iso_or_equiv
_atom_site_adp_type
_atom_site_occupancy
_atom_site_symmetry_multiplicity
_atom_site_calc_flag
_atom_site_refinement_flags
Pr1 Pr 0.80286(3) 0.41096(2) 0.31889(3) 0.02081(11) Uani 1 1 d .
Pr2 Pr 0.64792(3) 0.30308(2) 0.52394(2) 0.02071(11) Uani 1 1 d .
C1 C 0.9036(5) 0.2831(5) 0.3408(5) 0.029(2) Uani 1 1 d .
C2 C 0.9567(5) 0.3468(4) 0.3336(5) 0.028(2) Uani 1 1 d .
C3 C 0.9346(5) 0.3604(4) 0.2560(5) 0.029(2) Uani 1 1 d .
C4 C 0.8663(5) 0.3057(5) 0.2145(5) 0.028(2) Uani 1 1 d .
C5 C 0.8456(5) 0.2586(5) 0.2669(5) 0.030(2) Uani 1 1 d .
C6 C 0.9141(5) 0.2405(5) 0.4077(5) 0.039(2) Uani 1 1 d .
H6A H 0.9521 0.1985 0.4013 0.059 Uiso 1 1 calc R
H6B H 0.8601 0.2159 0.4093 0.059 Uiso 1 1 calc R
H6C H 0.9373 0.2789 0.4569 0.059 Uiso 1 1 calc R
C7 C 1.0297(5) 0.3910(5) 0.3960(6) 0.046(3) Uani 1 1 d .
H7A H 1.0792 0.3620 0.3942 0.069 Uiso 1 1 calc R
H7B H 1.0176 0.3941 0.4479 0.069 Uiso 1 1 calc R
H7C H 1.0396 0.4455 0.3866 0.069 Uiso 1 1 calc R
C8 C 0.9877(5) 0.4122(5) 0.2220(5) 0.042(2) Uani 1 1 d .
H8A H 1.0302 0.3806 0.2041 0.063 Uiso 1 1 calc R
H8B H 1.0147 0.4587 0.2623 0.063 Uiso 1 1 calc R
H8C H 0.9528 0.4308 0.1774 0.063 Uiso 1 1 calc R
C9 C 0.8229(6) 0.2933(6) 0.1271(5) 0.047(3) Uani 1 1 d .
H9A H 0.8515 0.2549 0.0968 0.070 Uiso 1 1 calc R
H9B H 0.8246 0.3449 0.1094 0.070 Uiso 1 1 calc R
H9C H 0.7650 0.2723 0.1192 0.070 Uiso 1 1 calc R
C10 C 0.7804(5) 0.1881(5) 0.2451(5) 0.040(2) Uani 1 1 d .
H10A H 0.8052 0.1388 0.2277 0.060 Uiso 1 1 calc R
H10B H 0.7349 0.1971 0.2024 0.060 Uiso 1 1 calc R
H10C H 0.7588 0.1825 0.2909 0.060 Uiso 1 1 calc R
C11 C 0.7619(4) 0.5700(4) 0.3388(4) 0.0220(17) Uani 1 1 d .
C12 C 0.8244(4) 0.5672(4) 0.2966(5) 0.0231(18) Uani 1 1 d .
C13 C 0.7912(5) 0.5218(4) 0.2201(5) 0.0246(18) Uani 1 1 d .
C14 C 0.7086(4) 0.4928(4) 0.2167(5) 0.0243(18) Uani 1 1 d .
C15 C 0.6905(5) 0.5232(4) 0.2896(5) 0.0252(18) Uani 1 1 d .
C16 C 0.7669(5) 0.6195(5) 0.4196(5) 0.032(2) Uani 1 1 d .
H16A H 0.7506 0.6736 0.4146 0.048 Uiso 1 1 calc R
H16B H 0.8241 0.6235 0.4515 0.048 Uiso 1 1 calc R
H16C H 0.7294 0.5934 0.4451 0.048 Uiso 1 1 calc R
C17 C 0.9083(5) 0.6132(5) 0.3258(5) 0.038(2) Uani 1 1 d .
H17A H 0.9047 0.6676 0.3142 0.057 Uiso 1 1 calc R
H17B H 0.9479 0.5855 0.2996 0.057 Uiso 1 1 calc R
H17C H 0.9271 0.6166 0.3827 0.057 Uiso 1 1 calc R
C18 C 0.8296(5) 0.5191(5) 0.1511(5) 0.036(2) Uani 1 1 d .
H18A H 0.8165 0.5664 0.1273 0.055 Uiso 1 1 calc R
H18B H 0.8074 0.4700 0.1122 0.055 Uiso 1 1 calc R
H18C H 0.8901 0.5192 0.1689 0.055 Uiso 1 1 calc R
C19 C 0.6495(5) 0.4376(5) 0.1482(5) 0.039(2) Uani 1 1 d .
H19A H 0.6170 0.4700 0.1138 0.059 Uiso 1 1 calc R
H19B H 0.6118 0.4049 0.1681 0.059 Uiso 1 1 calc R
H19C H 0.6813 0.4023 0.1185 0.059 Uiso 1 1 calc R
C20 C 0.6050(5) 0.5178(5) 0.3063(5) 0.036(2) Uani 1 1 d .
H20A H 0.5759 0.5642 0.2924 0.053 Uiso 1 1 calc R
H20B H 0.6107 0.5177 0.3624 0.053 Uiso 1 1 calc R
H20C H 0.5732 0.4680 0.2751 0.053 Uiso 1 1 calc R
C21 C 0.4787(4) 0.3102(4) 0.4687(4) 0.0231(18) Uani 1 1 d .
C22 C 0.4835(5) 0.2496(5) 0.5140(5) 0.030(2) Uani 1 1 d .
C23 C 0.5166(5) 0.1835(5) 0.4739(5) 0.029(2) Uani 1 1 d .
C24 C 0.5308(5) 0.2045(4) 0.4043(5) 0.0260(19) Uani 1 1 d .
C25 C 0.5060(4) 0.2822(4) 0.4001(4) 0.0226(18) Uani 1 1 d .
C26 C 0.4430(5) 0.3900(5) 0.4870(5) 0.038(2) Uani 1 1 d .
H26A H 0.3831 0.3838 0.4638 0.056 Uiso 1 1 calc R
H26B H 0.4697 0.4303 0.4650 0.056 Uiso 1 1 calc R
H26C H 0.4533 0.4074 0.5441 0.056 Uiso 1 1 calc R
C27 C 0.4444(5) 0.2499(6) 0.5830(5) 0.044(2) Uani 1 1 d .
H27A H 0.3858 0.2289 0.5638 0.066 Uiso 1 1 calc R
H27B H 0.4481 0.3051 0.6125 0.066 Uiso 1 1 calc R
H27C H 0.4738 0.2158 0.6175 0.066 Uiso 1 1 calc R
C28 C 0.5261(6) 0.1014(5) 0.4966(6) 0.048(3) Uani 1 1 d .
H28A H 0.4740 0.0671 0.4743 0.071 Uiso 1 1 calc R
H28B H 0.5397 0.1077 0.5540 0.071 Uiso 1 1 calc R
H28C H 0.5709 0.0763 0.4761 0.071 Uiso 1 1 calc R
C29 C 0.5614(6) 0.1483(5) 0.3419(5) 0.047(3) Uani 1 1 d .
H29A H 0.5136 0.1175 0.3033 0.071 Uiso 1 1 calc R
H29B H 0.5972 0.1111 0.3669 0.071 Uiso 1 1 calc R
H29C H 0.5929 0.1800 0.3154 0.071 Uiso 1 1 calc R
C30 C 0.4972(5) 0.3223(5) 0.3305(5) 0.036(2) Uani 1 1 d .
H30A H 0.4421 0.3063 0.2953 0.053 Uiso 1 1 calc R
H30B H 0.5400 0.3059 0.3023 0.053 Uiso 1 1 calc R
H30C H 0.5040 0.3809 0.3482 0.053 Uiso 1 1 calc R
C31 C 0.7946(5) 0.3125(5) 0.6365(5) 0.032(2) Uani 1 1 d .
C32 C 0.7562(5) 0.3814(5) 0.6615(5) 0.033(2) Uani 1 1 d .
C33 C 0.6840(5) 0.3559(5) 0.6848(5) 0.0283(19) Uani 1 1 d .
C34 C 0.6807(5) 0.2708(5) 0.6748(4) 0.0257(18) Uani 1 1 d .
C35 C 0.7482(5) 0.2452(5) 0.6435(5) 0.0291(19) Uani 1 1 d .
C36 C 0.8789(5) 0.3144(6) 0.6181(5) 0.050(3) Uani 1 1 d .
H36A H 0.9221 0.3189 0.6668 0.075 Uiso 1 1 calc R
H36B H 0.8866 0.3609 0.5937 0.075 Uiso 1 1 calc R
H36C H 0.8828 0.2648 0.5818 0.075 Uiso 1 1 calc R
C37 C 0.7889(6) 0.4679(5) 0.6713(5) 0.048(3) Uani 1 1 d .
H37A H 0.8259 0.4853 0.7237 0.071 Uiso 1 1 calc R
H37B H 0.7423 0.5017 0.6654 0.071 Uiso 1 1 calc R
H37C H 0.8196 0.4731 0.6312 0.071 Uiso 1 1 calc R
C38 C 0.6261(6) 0.4095(6) 0.7181(6) 0.052(3) Uani 1 1 d .
H38A H 0.6464 0.4241 0.7753 0.079 Uiso 1 1 calc R
H38B H 0.5705 0.3811 0.7051 0.079 Uiso 1 1 calc R
H38C H 0.6236 0.4585 0.6956 0.079 Uiso 1 1 calc R
C39 C 0.6259(6) 0.2171(6) 0.7062(5) 0.050(3) Uani 1 1 d .
H39A H 0.6516 0.2165 0.7614 0.074 Uiso 1 1 calc R
H39B H 0.6195 0.1622 0.6754 0.074 Uiso 1 1 calc R
H39C H 0.5712 0.2378 0.7021 0.074 Uiso 1 1 calc R
C40 C 0.7717(6) 0.1604(5) 0.6299(6) 0.054(3) Uani 1 1 d .
H40A H 0.8075 0.1498 0.6784 0.082 Uiso 1 1 calc R
H40B H 0.8017 0.1530 0.5880 0.082 Uiso 1 1 calc R
H40C H 0.7214 0.1230 0.6145 0.082 Uiso 1 1 calc R
C41 C 0.7384(5) 0.4009(4) 0.4522(4) 0.0234(18) Uani 1 1 d .
C42 C 0.8223(5) 0.4338(5) 0.4716(5) 0.0239(18) Uani 1 1 d D
C43 C 0.6749(5) 0.4401(5) 0.4809(5) 0.0273(19) Uani 1 1 d D
C44 C 0.7164(5) 0.3246(5) 0.4011(5) 0.0251(18) Uani 1 1 d D
Pr3 Pr 0.36321(3) 0.20400(3) -0.04660(3) 0.02335(12) Uani 1 1 d .
Pr4 Pr 0.20047(3) 0.12289(3) 0.16723(3) 0.02606(12) Uani 1 1 d .
C45 C 0.3244(5) 0.0767(5) -0.1749(5) 0.0277(19) Uani 1 1 d .
C46 C 0.3541(5) 0.1418(5) -0.2028(4) 0.0258(19) Uani 1 1 d .
C47 C 0.2961(5) 0.1997(4) -0.2040(5) 0.029(2) Uani 1 1 d .
C48 C 0.2298(5) 0.1701(5) -0.1767(4) 0.029(2) Uani 1 1 d .
C49 C 0.2465(5) 0.0932(5) -0.1593(4) 0.0262(19) Uani 1 1 d .
C50 C 0.3651(6) -0.0013(5) -0.1698(5) 0.041(2) Uani 1 1 d .
H50A H 0.3449 -0.0395 -0.2197 0.061 Uiso 1 1 calc R
H50B H 0.3511 -0.0244 -0.1271 0.061 Uiso 1 1 calc R
H50C H 0.4255 0.0095 -0.1595 0.061 Uiso 1 1 calc R
C51 C 0.4315(5) 0.1413(6) -0.2368(5) 0.042(2) Uani 1 1 d .
H51A H 0.4160 0.1158 -0.2925 0.064 Uiso 1 1 calc R
H51B H 0.4730 0.1110 -0.2081 0.064 Uiso 1 1 calc R
H51C H 0.4550 0.1967 -0.2313 0.064 Uiso 1 1 calc R
C52 C 0.2970(6) 0.2761(5) -0.2379(5) 0.050(3) Uani 1 1 d .
H52A H 0.2717 0.2633 -0.2945 0.075 Uiso 1 1 calc R
H52B H 0.3545 0.2989 -0.2290 0.075 Uiso 1 1 calc R
H52C H 0.2654 0.3154 -0.2121 0.075 Uiso 1 1 calc R
C53 C 0.1516(5) 0.2115(6) -0.1697(5) 0.050(3) Uani 1 1 d .
H53A H 0.1086 0.1945 -0.2185 0.075 Uiso 1 1 calc R
H53B H 0.1643 0.2700 -0.1601 0.075 Uiso 1 1 calc R
H53C H 0.1316 0.1968 -0.1258 0.075 Uiso 1 1 calc R
C54 C 0.1863(5) 0.0338(5) -0.1420(5) 0.044(2) Uani 1 1 d .
H54A H 0.1534 0.0013 -0.1915 0.066 Uiso 1 1 calc R
H54B H 0.1492 0.0629 -0.1134 0.066 Uiso 1 1 calc R
H54C H 0.2171 -0.0015 -0.1098 0.066 Uiso 1 1 calc R
C55 C 0.4539(5) 0.3295(4) 0.0647(4) 0.0250(18) Uani 1 1 d .
C56 C 0.5086(5) 0.2683(5) 0.0618(5) 0.029(2) Uani 1 1 d .
C57 C 0.5303(5) 0.2593(5) -0.0116(5) 0.033(2) Uani 1 1 d .
C58 C 0.4898(5) 0.3160(5) -0.0532(5) 0.035(2) Uani 1 1 d .
C59 C 0.4410(5) 0.3583(5) -0.0064(5) 0.032(2) Uani 1 1 d .
C60 C 0.4218(5) 0.3674(5) 0.1333(5) 0.035(2) Uani 1 1 d .
H60A H 0.4625 0.4106 0.1664 0.052 Uiso 1 1 calc R
H60B H 0.4126 0.3266 0.1641 0.052 Uiso 1 1 calc R
H60C H 0.3692 0.3898 0.1143 0.052 Uiso 1 1 calc R
C61 C 0.5464(5) 0.2271(5) 0.1276(5) 0.043(2) Uani 1 1 d .
H61A H 0.5976 0.2586 0.1595 0.064 Uiso 1 1 calc R
H61B H 0.5594 0.1732 0.1059 0.064 Uiso 1 1 calc R
H61C H 0.5070 0.2226 0.1606 0.064 Uiso 1 1 calc R
C62 C 0.5933(5) 0.2037(6) -0.0350(6) 0.061(3) Uani 1 1 d .
H62A H 0.6489 0.2325 -0.0180 0.091 Uiso 1 1 calc R
H62B H 0.5792 0.1861 -0.0923 0.091 Uiso 1 1 calc R
H62C H 0.5925 0.1567 -0.0100 0.091 Uiso 1 1 calc R
C63 C 0.5087(7) 0.3394(6) -0.1260(6) 0.059(3) Uani 1 1 d .
H63A H 0.5570 0.3794 -0.1107 0.089 Uiso 1 1 calc R
H63B H 0.4605 0.3625 -0.1545 0.089 Uiso 1 1 calc R
H63C H 0.5208 0.2916 -0.1600 0.089 Uiso 1 1 calc R
C64 C 0.3904(6) 0.4251(5) -0.0268(6) 0.054(3) Uani 1 1 d .
H64A H 0.4253 0.4762 -0.0094 0.081 Uiso 1 1 calc R
H64B H 0.3444 0.4270 -0.0005 0.081 Uiso 1 1 calc R
H64C H 0.3681 0.4160 -0.0838 0.081 Uiso 1 1 calc R
C65 C 0.1668(5) 0.2859(5) 0.1929(5) 0.029(2) Uani 1 1 d .
C66 C 0.0903(5) 0.2402(5) 0.1520(5) 0.032(2) Uani 1 1 d .
C67 C 0.0647(5) 0.1945(5) 0.2028(6) 0.037(2) Uani 1 1 d .
C68 C 0.1264(5) 0.2114(5) 0.2764(5) 0.033(2) Uani 1 1 d .
C69 C 0.1895(5) 0.2664(5) 0.2687(5) 0.031(2) Uani 1 1 d .
C70 C 0.2066(6) 0.3522(5) 0.1629(6) 0.054(3) Uani 1 1 d .
H70A H 0.1850 0.4034 0.1802 0.081 Uiso 1 1 calc R
H70B H 0.1937 0.3397 0.1053 0.081 Uiso 1 1 calc R
H70C H 0.2670 0.3566 0.1836 0.081 Uiso 1 1 calc R
C71 C 0.0420(6) 0.2468(6) 0.0714(5) 0.057(3) Uani 1 1 d .
H71A H 0.0062 0.2910 0.0756 0.086 Uiso 1 1 calc R
H71B H 0.0077 0.1963 0.0467 0.086 Uiso 1 1 calc R
H71C H 0.0806 0.2575 0.0393 0.086 Uiso 1 1 calc R
C72 C -0.0159(5) 0.1436(5) 0.1860(7) 0.055(3) Uani 1 1 d .
H72A H -0.0581 0.1766 0.2025 0.082 Uiso 1 1 calc R
H72B H -0.0084 0.0993 0.2151 0.082 Uiso 1 1 calc R
H72C H -0.0339 0.1216 0.1295 0.082 Uiso 1 1 calc R
C73 C 0.1217(7) 0.1871(6) 0.3517(6) 0.059(3) Uani 1 1 d .
H73A H 0.0939 0.2271 0.3813 0.089 Uiso 1 1 calc R
H73B H 0.1780 0.1839 0.3827 0.089 Uiso 1 1 calc R
H73C H 0.0901 0.1344 0.3407 0.089 Uiso 1 1 calc R
C74 C 0.2635(5) 0.3034(6) 0.3335(6) 0.052(3) Uani 1 1 d .
H74A H 0.2493 0.3533 0.3630 0.078 Uiso 1 1 calc R
H74B H 0.3101 0.3156 0.3108 0.078 Uiso 1 1 calc R
H74C H 0.2792 0.2656 0.3691 0.078 Uiso 1 1 calc R
C75 C 0.2126(5) -0.0408(4) 0.1209(5) 0.034(2) Uani 1 1 d .
C76 C 0.1365(5) -0.0355(5) 0.1446(5) 0.034(2) Uani 1 1 d .
C77 C 0.1573(5) -0.0097(5) 0.2267(5) 0.036(2) Uani 1 1 d .
C78 C 0.2445(5) 0.0050(5) 0.2533(5) 0.030(2) Uani 1 1 d .
C79 C 0.2783(5) -0.0152(5) 0.1868(5) 0.032(2) Uani 1 1 d .
C80 C 0.2196(6) -0.0758(5) 0.0382(6) 0.049(3) Uani 1 1 d .
H80A H 0.2232 -0.1340 0.0329 0.074 Uiso 1 1 calc R
H80B H 0.2696 -0.0507 0.0284 0.074 Uiso 1 1 calc R
H80C H 0.1705 -0.0652 0.0001 0.074 Uiso 1 1 calc R
C81 C 0.0510(5) -0.0627(5) 0.0934(6) 0.049(3) Uani 1 1 d .
H81A H 0.0385 -0.1202 0.0919 0.074 Uiso 1 1 calc R
H81B H 0.0488 -0.0539 0.0400 0.074 Uiso 1 1 calc R
H81C H 0.0101 -0.0319 0.1149 0.074 Uiso 1 1 calc R
C82 C 0.0963(6) -0.0131(5) 0.2780(6) 0.051(3) Uani 1 1 d .
H82A H 0.0922 -0.0671 0.2904 0.076 Uiso 1 1 calc R
H82B H 0.0415 -0.0012 0.2499 0.076 Uiso 1 1 calc R
H82C H 0.1156 0.0267 0.3268 0.076 Uiso 1 1 calc R
C83 C 0.2942(6) 0.0355(5) 0.3370(5) 0.047(3) Uani 1 1 d .
H83A H 0.3073 -0.0102 0.3631 0.071 Uiso 1 1 calc R
H83B H 0.2615 0.0710 0.3655 0.071 Uiso 1 1 calc R
H83C H 0.3459 0.0656 0.3364 0.071 Uiso 1 1 calc R
C84 C 0.3701(5) -0.0215(5) 0.1917(6) 0.043(2) Uani 1 1 d .
H84A H 0.3841 -0.0757 0.1986 0.065 Uiso 1 1 calc R
H84B H 0.4027 0.0181 0.2365 0.065 Uiso 1 1 calc R
H84C H 0.3829 -0.0108 0.1431 0.065 Uiso 1 1 calc R
C85 C 0.3240(5) 0.1472(5) 0.0832(4) 0.0248(18) Uani 1 1 d .
C86 C 0.3707(5) 0.0941(5) 0.0410(5) 0.029(2) Uani 1 1 d D
C87 C 0.3483(5) 0.1768(5) 0.1651(5) 0.031(2) Uani 1 1 d D
C88 C 0.2498(5) 0.1729(5) 0.0412(5) 0.031(2) Uani 1 1 d D
C89 C -0.1455(13) 0.4042(12) -0.0755(12) 0.148(7) Uiso 1 1 d .
H89 H -0.1188 0.4008 -0.0199 0.178 Uiso 1 1 calc R
C90 C -0.1994(9) 0.3280(9) -0.1052(9) 0.108(5) Uiso 1 1 d .
H90A H -0.2424 0.3335 -0.1522 0.129 Uiso 1 1 calc R
H90B H -0.2280 0.3169 -0.0645 0.129 Uiso 1 1 calc R
C91 C -0.1511(10) 0.2596(9) -0.1258(10) 0.118(5) Uiso 1 1 d .
H91A H -0.1281 0.2397 -0.0769 0.142 Uiso 1 1 calc R
H91B H -0.1907 0.2159 -0.1612 0.142 Uiso 1 1 calc R
C92 C -0.0832(9) 0.2708(8) -0.1627(9) 0.103(5) Uiso 1 1 d .
H92A H -0.1058 0.2680 -0.2197 0.124 Uiso 1 1 calc R
H92B H -0.0466 0.2267 -0.1563 0.124 Uiso 1 1 calc R
C93 C -0.0333(11) 0.3495(10) -0.1284(10) 0.132(6) Uiso 1 1 d .
H93A H 0.0063 0.3429 -0.0795 0.158 Uiso 1 1 calc R
H93B H 0.0001 0.3605 -0.1656 0.158 Uiso 1 1 calc R
C94 C -0.0744(11) 0.4181(10) -0.1101(11) 0.136(6) Uiso 1 1 d .
H94A H -0.0945 0.4395 -0.1587 0.164 Uiso 1 1 calc R
H94B H -0.0340 0.4598 -0.0727 0.164 Uiso 1 1 calc R
C95 C -0.1988(17) 0.4613(17) -0.0681(16) 0.256(13) Uiso 1 1 d .
H95A H -0.1674 0.5139 -0.0465 0.384 Uiso 1 1 calc R
H95B H -0.2329 0.4490 -0.0325 0.384 Uiso 1 1 calc R
H95C H -0.2348 0.4624 -0.1197 0.384 Uiso 1 1 calc R
C96 C 0.1041(18) 0.0947(18) 0.5988(17) 0.219(11) Uiso 1 1 d .
H96 H 0.1335 0.1260 0.6518 0.263 Uiso 1 1 calc R
C97 C 0.1486(10) 0.1327(10) 0.5536(10) 0.120(5) Uiso 1 1 d .
H97A H 0.1152 0.1241 0.4986 0.144 Uiso 1 1 calc R
H97B H 0.1566 0.1914 0.5746 0.144 Uiso 1 1 calc R
C98 C 0.2238(11) 0.1044(10) 0.5541(10) 0.131(6) Uiso 1 1 d .
H98A H 0.2628 0.1425 0.5969 0.157 Uiso 1 1 calc R
H98B H 0.2361 0.1152 0.5047 0.157 Uiso 1 1 calc R
C99 C 0.2544(11) 0.0257(11) 0.5611(11) 0.142(7) Uiso 1 1 d .
H99A H 0.3135 0.0315 0.5901 0.170 Uiso 1 1 calc R
H99B H 0.2486 -0.0086 0.5086 0.170 Uiso 1 1 calc R
C100 C 0.1989(11) -0.0090(11) 0.6066(11) 0.146(7) Uiso 1 1 d .
H10D H 0.1893 -0.0675 0.5844 0.175 Uiso 1 1 calc R
H10E H 0.2332 -0.0038 0.6609 0.175 Uiso 1 1 calc R
C101 C 0.1175(10) 0.0173(10) 0.6144(10) 0.123(6) Uiso 1 1 d .
H10F H 0.0734 -0.0216 0.5779 0.147 Uiso 1 1 calc R
H10G H 0.1122 0.0162 0.6685 0.147 Uiso 1 1 calc R
C102 C 0.0328(16) 0.1264(15) 0.5937(14) 0.221(11) Uiso 1 1 d .
H10H H 0.0016 0.1034 0.6266 0.332 Uiso 1 1 calc R
H10I H 0.0007 0.1146 0.5389 0.332 Uiso 1 1 calc R
H10J H 0.0429 0.1849 0.6119 0.332 Uiso 1 1 calc R
H42A H 0.864(3) 0.396(3) 0.476(5) 0.040 Uiso 1 1 d D
H42B H 0.842(4) 0.484(2) 0.507(4) 0.040 Uiso 1 1 d D
H43A H 0.622(2) 0.428(4) 0.444(3) 0.040 Uiso 1 1 d D
H43B H 0.693(5) 0.4940(18) 0.509(4) 0.040 Uiso 1 1 d D
H44A H 0.761(3) 0.294(4) 0.390(4) 0.040 Uiso 1 1 d D
H44B H 0.664(2) 0.304(4) 0.366(4) 0.040 Uiso 1 1 d D
H86A H 0.341(4) 0.054(3) -0.003(3) 0.040 Uiso 1 1 d D
H86B H 0.416(3) 0.064(4) 0.061(4) 0.040 Uiso 1 1 d D
H87A H 0.396(3) 0.161(4) 0.199(4) 0.040 Uiso 1 1 d D
H87B H 0.334(5) 0.2305(17) 0.181(4) 0.040 Uiso 1 1 d D
H88A H 0.221(4) 0.143(4) -0.010(2) 0.040 Uiso 1 1 d D
H88B H 0.215(4) 0.211(3) 0.060(4) 0.040 Uiso 1 1 d D

loop_
_atom_site_aniso_label
_atom_site_aniso_U_11
_atom_site_aniso_U_22
_atom_site_aniso_U_33
_atom_site_aniso_U_23
_atom_site_aniso_U_13
_atom_site_aniso_U_12
Pr1 0.0191(2) 0.0216(2) 0.0233(3) 0.00343(19) 0.0085(2) 0.00435(18)
Pr2 0.0196(2) 0.0219(2) 0.0213(3) 0.00366(19) 0.00682(19) 0.00078(17)
C1 0.028(5) 0.024(4) 0.034(5) 0.004(4) 0.007(4) 0.013(4)
C2 0.019(4) 0.025(4) 0.036(5) -0.007(4) 0.008(4) 0.008(3)
C3 0.026(5) 0.023(4) 0.040(5) -0.004(4) 0.019(4) 0.006(4)
C4 0.029(5) 0.024(4) 0.031(5) -0.003(4) 0.010(4) 0.005(4)
C5 0.025(5) 0.024(4) 0.039(5) -0.001(4) 0.011(4) 0.000(3)
C6 0.034(5) 0.043(5) 0.043(6) 0.006(5) 0.013(4) 0.019(4)
C7 0.024(5) 0.047(6) 0.060(7) -0.005(5) 0.006(5) 0.007(4)
C8 0.038(5) 0.037(5) 0.056(6) 0.003(5) 0.026(5) 0.011(4)
C9 0.046(6) 0.049(6) 0.035(6) -0.012(5) 0.003(5) 0.011(5)
C10 0.034(5) 0.030(5) 0.055(6) -0.002(4) 0.015(5) 0.002(4)
C11 0.018(4) 0.021(4) 0.029(5) 0.008(3) 0.005(4) 0.006(3)
C12 0.018(4) 0.020(4) 0.030(5) 0.002(3) 0.004(4) 0.001(3)
C13 0.022(4) 0.029(4) 0.025(5) 0.006(4) 0.007(4) 0.004(3)
C14 0.019(4) 0.024(4) 0.026(5) 0.007(4) -0.003(4) 0.002(3)
C15 0.023(4) 0.026(4) 0.029(5) 0.012(4) 0.004(4) 0.005(3)
C16 0.038(5) 0.026(4) 0.036(5) 0.009(4) 0.015(4) 0.004(4)
C17 0.022(5) 0.042(5) 0.046(6) 0.007(4) 0.002(4) -0.003(4)
C18 0.034(5) 0.043(5) 0.037(5) 0.010(4) 0.018(4) 0.006(4)
C19 0.051(6) 0.029(5) 0.031(5) 0.003(4) -0.002(4) -0.004(4)
C20 0.030(5) 0.042(5) 0.042(6) 0.023(4) 0.010(4) 0.013(4)
C21 0.014(4) 0.029(4) 0.022(4) -0.003(4) 0.002(3) -0.002(3)
C22 0.019(4) 0.039(5) 0.032(5) 0.010(4) 0.007(4) -0.002(4)
C23 0.020(4) 0.024(4) 0.042(6) 0.007(4) 0.002(4) -0.005(3)
C24 0.019(4) 0.026(4) 0.027(5) -0.004(4) 0.001(4) -0.005(3)
C25 0.017(4) 0.024(4) 0.024(5) 0.003(3) 0.000(3) 0.000(3)
C26 0.025(5) 0.037(5) 0.045(6) -0.006(4) 0.007(4) 0.004(4)
C27 0.024(5) 0.070(7) 0.048(6) 0.023(5) 0.018(5) 0.002(4)
C28 0.046(6) 0.038(5) 0.052(7) 0.012(5) -0.003(5) -0.003(4)
C29 0.044(6) 0.036(5) 0.054(6) -0.011(5) 0.012(5) -0.002(4)
C30 0.027(5) 0.047(5) 0.031(5) 0.007(4) 0.003(4) 0.003(4)
C31 0.025(5) 0.046(5) 0.022(5) 0.003(4) 0.003(4) 0.006(4)
C32 0.034(5) 0.042(5) 0.023(5) 0.009(4) 0.004(4) 0.002(4)
C33 0.030(5) 0.031(5) 0.022(5) 0.004(4) 0.002(4) 0.001(4)
C34 0.026(5) 0.039(5) 0.014(4) 0.015(4) 0.001(4) 0.006(4)
C35 0.031(5) 0.028(5) 0.027(5) 0.012(4) -0.002(4) 0.008(4)
C36 0.036(6) 0.080(7) 0.035(6) 0.022(5) 0.003(5) 0.017(5)
C37 0.069(7) 0.040(6) 0.024(5) -0.003(4) 0.002(5) -0.017(5)
C38 0.051(6) 0.063(7) 0.044(6) 0.004(5) 0.015(5) 0.018(5)
C39 0.048(6) 0.068(7) 0.036(6) 0.025(5) 0.008(5) -0.019(5)
C40 0.054(7) 0.051(6) 0.054(7) 0.014(5) 0.000(5) 0.016(5)
C41 0.029(5) 0.025(4) 0.020(4) 0.013(4) 0.008(4) 0.002(3)
C42 0.026(5) 0.027(4) 0.021(4) 0.005(4) 0.009(4) 0.005(4)
C43 0.022(4) 0.030(5) 0.033(5) 0.007(4) 0.012(4) 0.006(4)
C44 0.020(4) 0.024(4) 0.035(5) 0.006(4) 0.015(4) 0.004(3)
Pr3 0.0248(3) 0.0239(2) 0.0204(2) -0.00030(19) 0.0073(2) -0.00014(19)
Pr4 0.0271(3) 0.0240(2) 0.0299(3) 0.0036(2) 0.0131(2) 0.00620(19)
C45 0.029(5) 0.026(4) 0.024(5) -0.007(4) 0.006(4) 0.009(4)
C46 0.029(5) 0.029(5) 0.019(4) 0.001(4) 0.010(4) -0.003(4)
C47 0.039(5) 0.021(4) 0.023(5) 0.002(4) 0.001(4) 0.007(4)
C48 0.030(5) 0.035(5) 0.016(4) -0.005(4) 0.001(4) 0.003(4)
C49 0.024(4) 0.034(5) 0.017(4) 0.000(4) 0.002(4) -0.006(4)
C50 0.059(6) 0.028(5) 0.037(6) 0.000(4) 0.019(5) 0.011(4)
C51 0.037(5) 0.056(6) 0.035(5) 0.001(5) 0.016(4) 0.003(4)
C52 0.067(7) 0.043(6) 0.036(6) 0.010(5) -0.001(5) 0.005(5)
C53 0.034(5) 0.071(7) 0.040(6) -0.004(5) 0.005(5) 0.022(5)
C54 0.037(5) 0.055(6) 0.033(5) -0.011(5) 0.011(4) -0.014(4)
C55 0.020(4) 0.028(4) 0.022(5) -0.003(4) 0.002(4) 0.000(3)
C56 0.022(4) 0.028(4) 0.034(5) 0.003(4) 0.003(4) -0.006(4)
C57 0.024(5) 0.042(5) 0.029(5) -0.004(4) 0.009(4) -0.008(4)
C58 0.037(5) 0.034(5) 0.027(5) -0.003(4) 0.005(4) -0.012(4)
C59 0.035(5) 0.031(5) 0.026(5) 0.001(4) 0.001(4) -0.008(4)
C60 0.041(5) 0.033(5) 0.027(5) -0.006(4) 0.011(4) -0.004(4)
C61 0.034(5) 0.047(6) 0.045(6) 0.013(5) 0.002(5) 0.004(4)
C62 0.030(6) 0.070(7) 0.069(8) -0.028(6) 0.014(5) 0.006(5)
C63 0.070(8) 0.067(7) 0.045(6) 0.012(5) 0.027(6) -0.023(6)
C64 0.068(7) 0.042(6) 0.051(7) 0.016(5) 0.006(6) 0.004(5)
C65 0.033(5) 0.023(4) 0.034(5) 0.003(4) 0.014(4) 0.013(4)
C66 0.035(5) 0.032(5) 0.029(5) 0.000(4) 0.010(4) 0.008(4)
C67 0.032(5) 0.030(5) 0.051(6) 0.006(4) 0.016(5) 0.009(4)
C68 0.040(5) 0.028(5) 0.037(5) 0.007(4) 0.022(5) 0.016(4)
C69 0.030(5) 0.030(5) 0.030(5) -0.009(4) 0.008(4) 0.004(4)
C70 0.070(7) 0.032(5) 0.070(7) 0.004(5) 0.043(6) 0.010(5)
C71 0.065(7) 0.062(7) 0.041(6) 0.005(5) 0.003(5) 0.028(6)
C72 0.026(5) 0.033(5) 0.099(9) -0.008(5) 0.017(5) 0.000(4)
C73 0.082(8) 0.066(7) 0.046(7) 0.021(6) 0.037(6) 0.032(6)
C74 0.036(6) 0.056(6) 0.052(6) -0.015(5) 0.007(5) 0.007(5)
C75 0.040(5) 0.017(4) 0.047(6) 0.006(4) 0.012(5) 0.006(4)
C76 0.029(5) 0.024(4) 0.046(6) 0.001(4) 0.009(4) -0.008(4)
C77 0.039(5) 0.029(5) 0.049(6) 0.009(4) 0.025(5) 0.009(4)
C78 0.029(5) 0.028(5) 0.035(5) 0.008(4) 0.008(4) 0.010(4)
C79 0.022(5) 0.028(5) 0.046(6) 0.009(4) 0.008(4) 0.004(4)
C80 0.062(7) 0.034(5) 0.057(7) 0.008(5) 0.024(6) 0.001(5)
C81 0.036(6) 0.042(6) 0.068(7) 0.012(5) 0.009(5) 0.003(4)
C82 0.048(6) 0.043(6) 0.084(8) 0.033(5) 0.044(6) 0.016(5)
C83 0.060(7) 0.042(6) 0.038(6) 0.008(5) 0.007(5) 0.008(5)
C84 0.045(6) 0.034(5) 0.054(7) 0.011(5) 0.015(5) 0.009(4)
C85 0.030(5) 0.029(4) 0.023(5) 0.013(4) 0.016(4) 0.004(4)
C86 0.029(5) 0.023(4) 0.038(5) 0.002(4) 0.013(4) 0.002(4)
C87 0.029(5) 0.032(5) 0.032(5) 0.002(4) 0.011(4) 0.006(4)
C88 0.020(4) 0.047(5) 0.023(5) -0.004(4) 0.006(4) 0.005(4)

loop_
_atom_type_symbol
_atom_type_description
_atom_type_scat_dispersion_real
_atom_type_scat_dispersion_imag
_atom_type_scat_source
C C 0.0033 0.0016 'International Tables Vol C Tables 4.2.6.8 and 6.1.1.4'
H H 0.0000 0.0000 'International Tables Vol C Tables 4.2.6.8 and 6.1.1.4'
Pr Pr -0.2180 2.8214 'International Tables Vol C Tables 4.2.6.8 and 6.1.1.4'

loop_
_geom_angle_atom_site_label_1
_geom_angle_atom_site_label_2
_geom_angle_atom_site_label_3
_geom_angle
Cnt1 Pr1 C41 118.7
Cnt1 Pr1 C42 107.8
Cnt1 Pr1 C44 100.7
Cnt2 Pr1 C41 106.9
Cnt2 Pr1 C42 108.9
Cnt2 Pr1 C44 123.3
Cnt1 Pr1 Cnt2 134.0
C42 Pr1 C14 127.4(2)
C42 Pr1 C15 97.6(2)
C14 Pr1 C15 29.8(2)
C42 Pr1 C12 101.2(2)
C14 Pr1 C12 49.1(2)
C15 Pr1 C12 48.8(2)
C42 Pr1 C4 132.9(2)
C14 Pr1 C4 99.7(2)
C15 Pr1 C4 129.4(2)
C12 Pr1 C4 110.9(2)
C42 Pr1 C5 108.8(2)
C14 Pr1 C5 120.8(2)
C15 Pr1 C5 145.3(2)
C12 Pr1 C5 140.1(2)
C4 Pr1 C5 29.7(2)
C42 Pr1 C13 130.0(2)
C14 Pr1 C13 29.9(2)
C15 Pr1 C13 49.0(2)
C12 Pr1 C13 29.6(2)
C4 Pr1 C13 89.9(2)
C5 Pr1 C13 118.7(2)
C42 Pr1 C3 118.6(2)
C14 Pr1 C3 107.4(2)
C15 Pr1 C3 133.9(2)
C12 Pr1 C3 94.0(2)
C4 Pr1 C3 29.4(2)
C5 Pr1 C3 48.6(2)
C13 Pr1 C3 85.0(2)
C42 Pr1 C11 83.4(2)
C14 Pr1 C11 48.9(2)
C15 Pr1 C11 29.5(2)
C12 Pr1 C11 29.4(2)
C4 Pr1 C11 138.1(2)
C5 Pr1 C11 167.4(2)
C13 Pr1 C11 48.7(2)
C3 Pr1 C11 123.3(2)
C42 Pr1 C2 90.1(2)
C14 Pr1 C2 135.8(2)
C15 Pr1 C2 156.2(2)
C12 Pr1 C2 107.7(2)
C4 Pr1 C2 48.3(2)
C5 Pr1 C2 48.3(2)
C13 Pr1 C2 109.7(2)
C3 Pr1 C2 29.3(2)
C11 Pr1 C2 131.2(2)
C42 Pr1 C44 53.4(2)
C14 Pr1 C44 116.0(2)
C15 Pr1 C44 97.8(2)
C12 Pr1 C44 138.5(2)
C4 Pr1 C44 109.9(2)
C5 Pr1 C44 81.3(2)
C13 Pr1 C44 145.1(2)
C3 Pr1 C44 126.2(2)
C11 Pr1 C44 109.2(2)
C2 Pr1 C44 104.8(2)
C42 Pr1 C1 84.5(2)
C14 Pr1 C1 148.0(2)
C15 Pr1 C1 173.8(2)
C12 Pr1 C1 136.6(2)
C4 Pr1 C1 48.5(2)
C5 Pr1 C1 29.5(2)
C13 Pr1 C1 133.1(2)
C3 Pr1 C1 48.3(2)
C11 Pr1 C1 156.6(2)
C2 Pr1 C1 28.9(2)
C44 Pr1 C1 78.8(2)
C42 Pr1 C41 29.7(2)
C14 Pr1 C41 113.1(2)
C15 Pr1 C41 85.7(2)
C12 Pr1 C41 112.8(2)
C4 Pr1 C41 135.9(2)
C5 Pr1 C41 106.2(2)
C13 Pr1 C41 132.7(2)
C3 Pr1 C41 139.5(2)
C11 Pr1 C41 85.8(2)
C2 Pr1 C41 110.7(2)
C44 Pr1 C41 29.2(2)
C1 Pr1 C41 93.4(2)
Cnt3 Pr2 C41 118.9
Cnt3 Pr2 C43 107.4
Cnt3 Pr2 C44 101.3
Cnt4 Pr2 C41 105.7
Cnt4 Pr2 C43 107.5
Cnt4 Pr2 C43 122.7
Cnt3 Pr2 Cnt4 134.6
C43 Pr2 C35 126.2(3)
C43 Pr2 C44 53.8(2)
C35 Pr2 C44 116.2(2)
C43 Pr2 C31 97.3(3)
C35 Pr2 C31 29.2(2)
C44 Pr2 C31 97.4(2)
C43 Pr2 C33 99.2(2)
C35 Pr2 C33 49.2(2)
C44 Pr2 C33 137.3(2)
C31 Pr2 C33 49.1(2)
C43 Pr2 C32 81.8(3)
C35 Pr2 C32 48.6(2)
C44 Pr2 C32 107.7(2)
C31 Pr2 C32 29.5(2)
C33 Pr2 C32 29.9(2)
C43 Pr2 C24 108.9(3)
C35 Pr2 C24 122.5(2)
C44 Pr2 C24 82.2(2)
C31 Pr2 C24 146.3(2)
C33 Pr2 C24 140.5(2)
C32 Pr2 C24 168.7(3)
C43 Pr2 C21 89.2(2)
C35 Pr2 C21 136.3(2)
C44 Pr2 C21 105.1(2)
C31 Pr2 C21 155.8(2)
C33 Pr2 C21 106.9(2)
C32 Pr2 C21 130.7(2)
C24 Pr2 C21 48.3(2)
C43 Pr2 C34 128.1(2)
C35 Pr2 C34 29.7(2)
C44 Pr2 C34 144.8(2)
C31 Pr2 C34 48.6(2)
C33 Pr2 C34 29.7(2)
C32 Pr2 C34 48.7(2)
C24 Pr2 C34 120.0(2)
C21 Pr2 C34 109.9(2)
C43 Pr2 C23 132.5(3)
C35 Pr2 C23 101.2(2)
C44 Pr2 C23 110.7(2)
C31 Pr2 C23 130.2(3)
C33 Pr2 C23 111.6(2)
C32 Pr2 C23 139.4(3)
C24 Pr2 C23 29.5(2)
C21 Pr2 C23 48.4(2)
C34 Pr2 C23 91.2(2)
C43 Pr2 C22 117.6(2)
C35 Pr2 C22 108.2(2)
C44 Pr2 C22 126.7(2)
C31 Pr2 C22 134.1(3)
C33 Pr2 C22 94.0(2)
C32 Pr2 C22 123.7(2)
C24 Pr2 C22 48.6(2)
C21 Pr2 C22 29.3(2)
C34 Pr2 C22 85.7(2)
C23 Pr2 C22 29.5(2)
C43 Pr2 C25 84.2(2)
C35 Pr2 C25 149.6(2)
C44 Pr2 C25 78.9(2)
C31 Pr2 C25 174.2(2)
C33 Pr2 C25 136.2(2)
C32 Pr2 C25 155.9(2)
C24 Pr2 C25 29.3(2)
C21 Pr2 C25 29.3(2)
C34 Pr2 C25 134.1(2)
C23 Pr2 C25 48.5(2)
C22 Pr2 C25 48.5(2)
C43 Pr2 C41 29.8(2)
C35 Pr2 C41 112.6(2)
C44 Pr2 C41 29.5(2)
C31 Pr2 C41 85.3(2)
C33 Pr2 C41 111.1(2)
C32 Pr2 C41 84.1(2)
C24 Pr2 C41 107.0(2)
C21 Pr2 C41 110.3(2)
C34 Pr2 C41 131.4(2)
C23 Pr2 C41 136.5(2)
C22 Pr2 C41 139.2(2)
C25 Pr2 C41 93.4(2)
C2 C1 C5 107.1(7)
C2 C1 C6 126.4(8)
C5 C1 C6 125.8(8)
C2 C1 Pr1 74.4(4)
C5 C1 Pr1 73.0(4)
C6 C1 Pr1 125.5(5)
C1 C2 C3 109.1(7)
C1 C2 C7 126.5(8)
C3 C2 C7 124.3(8)
C1 C2 Pr1 76.6(4)
C3 C2 Pr1 74.6(4)
C7 C2 Pr1 118.4(5)
C4 C3 C2 107.8(7)
C4 C3 C8 127.0(8)
C2 C3 C8 123.9(8)
C4 C3 Pr1 74.8(4)
C2 C3 Pr1 76.1(4)
C8 C3 Pr1 125.1(5)
C3 C4 C5 108.0(7)
C3 C4 C9 127.7(8)
C5 C4 C9 124.2(7)
C3 C4 Pr1 75.8(4)
C5 C4 Pr1 75.2(4)
C9 C4 Pr1 117.8(5)
C4 C5 C1 108.0(7)
C4 C5 C10 125.6(8)
C1 C5 C10 126.0(8)
C4 C5 Pr1 75.1(4)
C1 C5 Pr1 77.5(4)
C10 C5 Pr1 119.5(5)
C12 C11 C15 107.7(7)
C12 C11 C16 126.6(7)
C15 C11 C16 125.5(7)
C12 C11 Pr1 74.2(4)
C15 C11 Pr1 73.9(4)
C16 C11 Pr1 121.5(5)
C11 C12 C13 108.6(6)
C11 C12 C17 124.8(7)
C13 C12 C17 126.3(7)
C11 C12 Pr1 76.4(4)
C13 C12 Pr1 75.6(4)
C17 C12 Pr1 120.0(5)
C12 C13 C14 107.4(6)
C12 C13 C18 125.8(7)
C14 C13 C18 125.8(7)
C12 C13 Pr1 74.8(4)
C14 C13 Pr1 73.5(4)
C18 C13 Pr1 126.6(5)
C15 C14 C13 108.1(6)
C15 C14 C19 125.1(7)
C13 C14 C19 126.9(7)
C15 C14 Pr1 76.0(4)
C13 C14 Pr1 76.6(4)
C19 C14 Pr1 112.9(5)
C14 C15 C11 108.2(7)
C14 C15 C20 125.0(7)
C11 C15 C20 126.0(7)
C14 C15 Pr1 74.2(4)
C11 C15 Pr1 76.6(4)
C20 C15 Pr1 123.1(5)
C22 C21 C25 109.1(7)
C22 C21 C26 125.5(7)
C25 C21 C26 125.2(7)
C22 C21 Pr2 76.1(4)
C25 C21 Pr2 76.3(4)
C26 C21 Pr2 118.2(5)
C21 C22 C23 107.3(7)
C21 C22 C27 124.9(7)
C23 C22 C27 126.8(8)
C21 C22 Pr2 74.6(4)
C23 C22 Pr2 74.8(4)
C27 C22 Pr2 125.5(5)
C24 C23 C22 107.7(7)
C24 C23 C28 125.6(8)
C22 C23 C28 126.4(8)
C24 C23 Pr2 74.8(4)
C22 C23 Pr2 75.6(4)
C28 C23 Pr2 120.6(5)
C25 C24 C23 108.7(7)
C25 C24 C29 126.6(8)
C23 C24 C29 124.5(7)
C25 C24 Pr2 76.4(4)
C23 C24 Pr2 75.7(4)
C29 C24 Pr2 118.3(5)
C24 C25 C21 107.2(7)
C24 C25 C30 126.2(7)
C21 C25 C30 125.9(7)
C24 C25 Pr2 74.3(4)
C21 C25 Pr2 74.4(4)
C30 C25 Pr2 124.2(5)
C35 C31 C32 108.4(7)
C35 C31 C36 126.6(8)
C32 C31 C36 124.4(8)
C35 C31 Pr2 74.9(5)
C32 C31 Pr2 75.4(5)
C36 C31 Pr2 123.3(6)
C31 C32 C33 108.2(7)
C31 C32 C37 127.0(8)
C33 C32 C37 124.5(8)
C31 C32 Pr2 75.1(5)
C33 C32 Pr2 75.0(5)
C37 C32 Pr2 121.1(6)
C34 C33 C32 106.8(7)
C34 C33 C38 126.9(8)
C32 C33 C38 126.3(8)
C34 C33 Pr2 75.6(4)
C32 C33 Pr2 75.1(5)
C38 C33 Pr2 118.0(6)
C35 C34 C33 108.0(7)
C35 C34 C39 124.4(8)
C33 C34 C39 126.6(7)
C35 C34 Pr2 74.1(4)
C33 C34 Pr2 74.7(4)
C39 C34 Pr2 126.0(5)
C31 C35 C34 108.6(7)
C31 C35 C40 125.5(8)
C34 C35 C40 125.4(8)
C31 C35 Pr2 75.9(5)
C34 C35 Pr2 76.2(4)
C40 C35 Pr2 120.2(6)
C43 C41 C42 123.4(7)
C43 C41 C44 118.0(7)
C42 C41 C44 118.6(7)
C43 C41 Pr2 66.8(4)
C42 C41 Pr2 133.0(5)
C44 C41 Pr2 72.2(4)
C43 C41 Pr1 131.9(5)
C42 C41 Pr1 66.4(4)
C44 C41 Pr1 73.8(4)
Pr2 C41 Pr1 146.0(3)
C41 C42 Pr1 83.9(5)
C41 C43 Pr2 83.5(5)
C41 C44 Pr2 78.3(4)
C41 C44 Pr1 77.0(4)
Pr2 C44 Pr1 155.3(3)
Cnt5 Pr3 C85 119.4
Cnt5 Pr3 C86 106.8
Cnt5 Pr3 C88 103.0
Cnt6 Pr3 C85 105.5
Cnt6 Pr3 C86 108.7
Cnt6 Pr3 C88 120.7
Cnt5 Pr3 Cnt6 134.5
C86 Pr3 C55 98.7(2)
C86 Pr3 C47 132.6(2)
C55 Pr3 C47 128.6(2)
C86 Pr3 C59 128.0(3)
C55 Pr3 C59 29.6(2)
C47 Pr3 C59 99.1(2)
C86 Pr3 C46 113.5(2)
C55 Pr3 C46 135.9(2)
C47 Pr3 C46 29.5(2)
C59 Pr3 C46 110.0(2)
C86 Pr3 C56 82.8(3)
C55 Pr3 C56 29.6(2)
C47 Pr3 C56 136.5(2)
C59 Pr3 C56 48.9(2)
C46 Pr3 C56 124.0(2)
C86 Pr3 C48 112.3(3)
C55 Pr3 C48 142.3(2)
C47 Pr3 C48 29.5(2)
C59 Pr3 C48 117.6(2)
C46 Pr3 C48 48.4(2)
C56 Pr3 C48 164.6(2)
C86 Pr3 C57 99.9(3)
C55 Pr3 C57 48.7(2)
C47 Pr3 C57 108.7(3)
C59 Pr3 C57 48.8(2)
C46 Pr3 C57 94.9(2)
C56 Pr3 C57 29.6(2)
C48 Pr3 C57 138.1(2)
C86 Pr3 C45 86.3(2)
C55 Pr3 C45 159.7(2)
C47 Pr3 C45 48.5(2)
C59 Pr3 C45 139.0(2)
C46 Pr3 C45 29.2(2)
C56 Pr3 C45 133.9(2)
C48 Pr3 C45 48.4(2)
C57 Pr3 C45 111.1(2)
C86 Pr3 C88 54.0(2)
C55 Pr3 C88 95.4(2)
C47 Pr3 C88 115.6(2)
C59 Pr3 C88 114.8(2)
C46 Pr3 C88 127.6(2)
C56 Pr3 C88 105.8(2)
C48 Pr3 C88 86.4(2)
C57 Pr3 C88 135.2(2)
C45 Pr3 C88 103.3(2)
C86 Pr3 C58 128.6(3)
C55 Pr3 C58 48.6(2)
C47 Pr3 C58 88.6(2)
C59 Pr3 C58 29.5(2)
C46 Pr3 C58 87.4(2)
C56 Pr3 C58 48.6(2)
C48 Pr3 C58 116.1(3)
C57 Pr3 C58 29.4(2)
C45 Pr3 C58 113.6(2)
C88 Pr3 C58 143.0(2)
C86 Pr3 C49 85.5(2)
C55 Pr3 C49 169.6(2)
C47 Pr3 C49 48.6(2)
C59 Pr3 C49 146.2(2)
C46 Pr3 C49 48.3(2)
C56 Pr3 C49 160.6(2)
C48 Pr3 C49 29.4(2)
C57 Pr3 C49 140.1(2)
C45 Pr3 C49 29.3(2)
C88 Pr3 C49 79.3(2)
C58 Pr3 C49 134.5(2)
C86 Pr3 C85 30.1(2)
C55 Pr3 C85 85.2(2)
C47 Pr3 C85 139.9(2)
C59 Pr3 C85 113.1(2)
C46 Pr3 C85 136.7(2)
C56 Pr3 C85 83.6(2)
C48 Pr3 C85 110.9(2)
C57 Pr3 C85 110.4(2)
C45 Pr3 C85 107.5(2)
C88 Pr3 C85 29.1(2)
C58 Pr3 C85 130.9(2)
C49 Pr3 C85 94.1(2)
Cnt7 Pr4 C85 120.0
Cnt7 Pr4 C87 108.1
Cnt7 Pr4 C88 102.6
Cnt8 Pr4 C85 105.3
Cnt8 Pr4 C87 107.9
Cnt8 Pr4 C88 121.6
Cnt7 Pr4 Cnt8 134.1
C87 Pr4 C78 98.1(3)
C87 Pr4 C67 134.0(3)
C78 Pr4 C67 111.4(3)
C87 Pr4 C79 82.2(2)
C78 Pr4 C79 29.8(2)
C67 Pr4 C79 138.1(3)
C87 Pr4 C76 128.2(2)
C78 Pr4 C76 49.2(3)
C67 Pr4 C76 97.6(2)
C79 Pr4 C76 49.0(2)
C87 Pr4 C66 111.4(3)
C78 Pr4 C66 140.8(2)
C67 Pr4 C66 29.6(2)
C79 Pr4 C66 166.4(2)
C76 Pr4 C66 118.3(2)
C87 Pr4 C77 127.2(3)
C78 Pr4 C77 29.6(2)
C67 Pr4 C77 89.7(2)
C79 Pr4 C77 48.6(2)
C76 Pr4 C77 29.4(2)
C66 Pr4 C77 118.3(2)
C87 Pr4 C75 99.1(2)
C78 Pr4 C75 48.6(2)
C67 Pr4 C75 126.9(2)
C79 Pr4 C75 29.2(2)
C76 Pr4 C75 29.7(2)
C66 Pr4 C75 142.2(3)
C77 Pr4 C75 48.2(2)
C87 Pr4 C68 116.6(3)
C78 Pr4 C68 95.2(2)
C67 Pr4 C68 30.2(2)
C79 Pr4 C68 124.9(3)
C76 Pr4 C68 106.6(2)
C66 Pr4 C68 49.0(2)
C77 Pr4 C68 85.6(2)
C75 Pr4 C68 133.5(3)
C87 Pr4 C88 53.1(3)
C78 Pr4 C88 134.5(2)
C67 Pr4 C88 113.5(3)
C79 Pr4 C88 105.3(2)
C76 Pr4 C88 117.3(2)
C66 Pr4 C88 84.6(2)
C77 Pr4 C88 144.7(2)
C75 Pr4 C88 97.0(2)
C68 Pr4 C88 127.8(2)
C87 Pr4 C69 88.7(2)
C78 Pr4 C69 109.5(2)
C67 Pr4 C69 49.0(2)
C79 Pr4 C69 134.0(3)
C76 Pr4 C69 135.4(2)
C66 Pr4 C69 48.7(2)
C77 Pr4 C69 110.8(2)
C75 Pr4 C69 157.5(3)
C68 Pr4 C69 29.3(2)
C88 Pr4 C69 104.5(2)
C87 Pr4 C65 85.8(2)
C78 Pr4 C65 138.7(2)
C67 Pr4 C65 48.7(2)
C79 Pr4 C65 159.9(2)
C76 Pr4 C65 145.9(2)
C66 Pr4 C65 29.5(2)
C77 Pr4 C65 133.7(2)
C75 Pr4 C65 170.8(3)
C68 Pr4 C65 48.4(2)
C88 Pr4 C65 79.6(2)
C69 Pr4 C65 29.2(2)
C87 Pr4 C85 29.6(2)
C78 Pr4 C85 108.9(2)
C67 Pr4 C85 139.0(2)
C79 Pr4 C85 82.7(2)
C76 Pr4 C85 114.3(2)
C66 Pr4 C85 109.4(2)
C77 Pr4 C85 130.6(2)
C75 Pr4 C85 86.1(2)
C68 Pr4 C85 138.9(2)
C88 Pr4 C85 29.0(2)
C69 Pr4 C85 109.7(2)
C65 Pr4 C85 94.6(2)
C46 C45 C49 108.1(7)
C46 C45 C50 125.7(7)
C49 C45 C50 125.9(8)
C46 C45 Pr3 74.5(4)
C49 C45 Pr3 76.2(4)
C50 C45 Pr3 119.9(5)
C45 C46 C47 108.6(7)
C45 C46 C51 123.5(7)
C47 C46 C51 127.4(8)
C45 C46 Pr3 76.3(4)
C47 C46 Pr3 75.0(4)
C51 C46 Pr3 121.7(5)
C46 C47 C48 107.6(7)
C46 C47 C52 127.4(8)
C48 C47 C52 124.5(8)
C46 C47 Pr3 75.5(5)
C48 C47 Pr3 75.9(5)
C52 C47 Pr3 120.6(5)
C47 C48 C49 108.3(7)
C47 C48 C53 126.3(8)
C49 C48 C53 125.4(8)
C47 C48 Pr3 74.7(5)
C49 C48 Pr3 76.7(4)
C53 C48 Pr3 116.7(5)
C45 C49 C48 107.3(7)
C45 C49 C54 125.6(7)
C48 C49 C54 126.2(7)
C45 C49 Pr3 74.5(4)
C48 C49 Pr3 73.9(4)
C54 C49 Pr3 125.6(5)
C56 C55 C59 108.5(7)
C56 C55 C60 127.9(8)
C59 C55 C60 123.2(7)
C56 C55 Pr3 75.6(4)
C59 C55 Pr3 75.5(4)
C60 C55 Pr3 121.2(5)
C55 C56 C57 107.8(7)
C55 C56 C61 126.6(7)
C57 C56 C61 125.1(8)
C55 C56 Pr3 74.8(4)
C57 C56 Pr3 75.8(4)
C61 C56 Pr3 121.3(5)
C58 C57 C56 108.0(7)
C58 C57 C62 127.6(8)
C56 C57 C62 124.1(9)
C58 C57 Pr3 76.2(5)
C56 C57 Pr3 74.6(4)
C62 C57 Pr3 120.1(5)
C57 C58 C59 107.9(8)
C57 C58 C63 125.8(8)
C59 C58 C63 125.2(9)
C57 C58 Pr3 74.4(5)
C59 C58 Pr3 73.7(5)
C63 C58 Pr3 127.2(6)
C55 C59 C58 107.8(7)
C55 C59 C64 126.4(8)
C58 C59 C64 125.7(8)
C55 C59 Pr3 74.9(4)
C58 C59 Pr3 76.8(5)
C64 C59 Pr3 117.8(6)
C69 C65 C66 107.8(7)
C69 C65 C70 127.5(8)
C66 C65 C70 124.0(8)
C69 C65 Pr4 74.7(4)
C66 C65 Pr4 73.1(4)
C70 C65 Pr4 125.3(5)
C67 C66 C65 108.4(8)
C67 C66 C71 126.4(8)
C65 C66 C71 124.9(9)
C67 C66 Pr4 74.6(5)
C65 C66 Pr4 77.4(4)
C71 C66 Pr4 119.1(5)
C66 C67 C68 107.7(7)
C66 C67 C72 126.1(9)
C68 C67 C72 126.0(9)
C66 C67 Pr4 75.8(5)
C68 C67 Pr4 76.2(4)
C72 C67 Pr4 118.4(5)
C69 C68 C67 107.6(8)
C69 C68 C73 124.0(9)
C67 C68 C73 127.9(8)
C69 C68 Pr4 76.0(4)
C67 C68 Pr4 73.6(4)
C73 C68 Pr4 123.1(5)
C68 C69 C65 108.5(7)
C68 C69 C74 124.9(8)
C65 C69 C74 126.3(8)
C68 C69 Pr4 74.7(4)
C65 C69 Pr4 76.1(4)
C74 C69 Pr4 120.0(5)
C79 C75 C76 108.9(8)
C79 C75 C80 126.5(8)
C76 C75 C80 124.4(8)
C79 C75 Pr4 74.6(4)
C76 C75 Pr4 74.7(4)
C80 C75 Pr4 121.2(6)
C77 C76 C75 106.6(7)
C77 C76 C81 126.5(8)
C75 C76 C81 126.4(8)
C77 C76 Pr4 75.6(5)
C75 C76 Pr4 75.7(4)
C81 C76 Pr4 120.4(6)
C76 C77 C78 109.1(7)
C76 C77 C82 123.9(8)
C78 C77 C82 126.0(9)
C76 C77 Pr4 75.0(5)
C78 C77 Pr4 74.2(5)
C82 C77 Pr4 126.1(5)
C77 C78 C79 107.2(7)
C77 C78 C83 127.3(8)
C79 C78 C83 125.5(8)
C77 C78 Pr4 76.2(5)
C79 C78 Pr4 75.5(5)
C83 C78 Pr4 115.0(5)
C75 C79 C78 108.1(7)
C75 C79 C84 127.2(8)
C78 C79 C84 123.9(8)
C75 C79 Pr4 76.2(5)
C78 C79 Pr4 74.7(4)
C84 C79 Pr4 123.5(5)
C87 C85 C88 117.2(7)
C87 C85 C86 123.7(7)
C88 C85 C86 119.1(7)
C87 C85 Pr3 132.2(6)
C88 C85 Pr3 73.4(4)
C86 C85 Pr3 66.3(4)
C87 C85 Pr4 64.8(4)
C88 C85 Pr4 73.5(4)
C86 C85 Pr4 133.9(5)
Pr3 C85 Pr4 146.9(3)
C85 C86 Pr3 83.6(5)
C85 C87 Pr4 85.6(5)
C85 C88 Pr3 77.5(4)
C85 C88 Pr4 77.5(5)
Pr3 C88 Pr4 155.0(3)
C95 C89 C94 120(2)
C95 C89 C90 104(2)
C94 C89 C90 118.9(17)
C89 C90 C91 111.5(15)
C92 C91 C90 120.0(14)
C91 C92 C93 112.1(13)
C94 C93 C92 119.0(16)
C93 C94 C89 114.5(17)
C102 C96 C101 124(3)
C102 C96 C97 107(3)
C101 C96 C97 123(2)
C98 C97 C96 112.7(19)
C97 C98 C99 132.4(17)
C98 C99 C100 103.3(15)
C101 C100 C99 125.8(17)
C96 C101 C100 114.0(19)

loop_
_geom_bond_atom_site_label_1
_geom_bond_atom_site_label_2
_geom_bond_distance
Pr1 Cnt1 2.512
Pr1 Cnt2 2.487
Pr1 C42 2.618(8)
Pr1 C14 2.732(7)
Pr1 C15 2.755(7)
Pr1 C12 2.761(7)
Pr1 C4 2.762(7)
Pr1 C5 2.764(7)
Pr1 C13 2.772(8)
Pr1 C3 2.776(7)
Pr1 C11 2.790(7)
Pr1 C2 2.794(7)
Pr1 C44 2.800(8)
Pr1 C1 2.821(7)
Pr1 C41 2.841(7)
Pr2 Cnt3 2.508
Pr2 Cnt4 2.484
Pr2 C43 2.617(8)
Pr2 C35 2.743(8)
Pr2 C44 2.752(8)
Pr2 C31 2.756(8)
Pr2 C33 2.760(8)
Pr2 C32 2.761(8)
Pr2 C24 2.769(7)
Pr2 C21 2.771(7)
Pr2 C34 2.771(7)
Pr2 C23 2.779(7)
Pr2 C22 2.790(8)
Pr2 C25 2.795(7)
Pr2 C41 2.830(7)
C1 C2 1.403(11)
C1 C5 1.423(11)
C1 C6 1.478(11)
C2 C3 1.408(11)
C2 C7 1.508(11)
C3 C4 1.405(11)
C3 C8 1.505(11)
C4 C5 1.416(11)
C4 C9 1.530(11)
C5 C10 1.508(11)
C11 C12 1.410(10)
C11 C15 1.413(10)
C11 C16 1.515(10)
C12 C13 1.415(10)
C12 C17 1.497(10)
C13 C14 1.418(10)
C13 C18 1.501(10)
C14 C15 1.412(10)
C14 C19 1.514(10)
C15 C20 1.515(10)
C21 C22 1.406(11)
C21 C25 1.410(10)
C21 C26 1.511(10)
C22 C23 1.420(11)
C22 C27 1.514(11)
C23 C24 1.413(11)
C23 C28 1.519(11)
C24 C25 1.405(10)
C24 C29 1.525(10)
C25 C30 1.496(11)
C31 C35 1.386(11)
C31 C32 1.407(11)
C31 C36 1.506(11)
C32 C33 1.425(11)
C32 C37 1.506(12)
C33 C34 1.418(11)
C33 C38 1.499(11)
C34 C35 1.413(11)
C34 C39 1.516(11)
C35 C40 1.498(11)
C41 C43 1.414(10)
C41 C42 1.418(10)
C41 C44 1.422(10)
Pr3 Cnt5 2.504
Pr3 Cnt6 2.497
Pr3 C86 2.619(9)
Pr3 C55 2.754(7)
Pr3 C47 2.755(8)
Pr3 C59 2.761(8)
Pr3 C46 2.762(7)
Pr3 C56 2.763(8)
Pr3 C48 2.770(8)
Pr3 C57 2.778(8)
Pr3 C45 2.784(7)
Pr3 C88 2.790(8)
Pr3 C58 2.800(8)
Pr3 C49 2.806(7)
Pr3 C85 2.843(7)
Pr4 Cnt7 2.509
Pr4 Cnt8 2.492
Pr4 C87 2.587(8)
Pr4 C78 2.749(8)
Pr4 C67 2.751(8)
Pr4 C79 2.760(8)
Pr4 C76 2.766(8)
Pr4 C66 2.766(8)
Pr4 C77 2.775(8)
Pr4 C75 2.779(7)
Pr4 C68 2.785(7)
Pr4 C88 2.802(8)
Pr4 C69 2.802(7)
Pr4 C65 2.821(7)
Pr4 C85 2.852(7)
C45 C46 1.399(11)
C45 C49 1.412(10)
C45 C50 1.518(10)
C46 C47 1.405(10)
C46 C51 1.538(10)
C47 C48 1.406(11)
C47 C52 1.522(11)
C48 C49 1.415(11)
C48 C53 1.522(11)
C49 C54 1.503(11)
C55 C56 1.410(10)
C55 C59 1.410(11)
C55 C60 1.495(10)
C56 C57 1.415(11)
C56 C61 1.499(11)
C57 C58 1.415(12)
C57 C62 1.517(11)
C58 C59 1.417(11)
C58 C63 1.514(12)
C59 C64 1.486(12)
C65 C69 1.417(11)
C65 C66 1.425(11)
C65 C70 1.511(12)
C66 C67 1.411(12)
C66 C71 1.501(12)
C67 C68 1.441(12)
C67 C72 1.497(11)
C68 C69 1.415(11)
C68 C73 1.485(12)
C69 C74 1.504(11)
C75 C79 1.396(11)
C75 C76 1.420(11)
C75 C80 1.519(12)
C76 C77 1.406(12)
C76 C81 1.502(11)
C77 C78 1.411(11)
C77 C82 1.515(11)
C78 C79 1.417(11)
C78 C83 1.515(11)
C79 C84 1.515(11)
C85 C87 1.413(11)
C85 C88 1.416(11)
C85 C86 1.436(10)
C89 C95 1.35(3)
C89 C94 1.48(2)
C89 C90 1.48(2)
C90 C91 1.480(18)
C91 C92 1.447(18)
C92 C93 1.489(18)
C93 C94 1.401(19)
C96 C102 1.31(3)
C96 C101 1.40(3)
C96 C97 1.42(3)
C97 C98 1.355(19)
C98 C99 1.46(2)
C99 C100 1.52(2)
C100 C101 1.47(2)
